data_4126506
loop_
_publ_author_name
'Farndon, Joshua J.'
'Ma, Xiaofeng'
'Bower, John F.'

_publ_section_title
;
 Transition Metal Free C-N Bond Forming Dearomatizations and Aryl C-H
 Aminations by in Situ Release of a Hydroxylamine-Based Aminating Agent.
;
_journal_name_full 'Journal of the American Chemical Society'
_journal_paper_doi 10.1021/jacs.7b07830
_journal_year 2017
_chemical_formula_moiety 'C14 H15 N O'
_chemical_formula_sum 'C14 H15 N O'
_chemical_formula_weight 213.27
_chemical_name_systematic
;
 ?
;
_space_group_crystal_system orthorhombic
_space_group_IT_number 19
_space_group_name_Hall 'P 2ac 2ab'
_space_group_name_H-M_alt 'P 21 21 21'
_symmetry_space_group_name_Hall 'P 2ac 2ab'
_symmetry_space_group_name_H-M 'P 21 21 21'
_atom_sites_solution_hydrogens mixed
_audit_creation_date 2017-05-05
_audit_creation_method
;
Olex2 1.2
(compiled 2017.03.28 svn.r3405 for OlexSys, GUI svn.r5335)
;
_cell_angle_alpha 90
_cell_angle_beta 90
_cell_angle_gamma 90
_cell_formula_units_Z 4
_cell_length_a 6.56170(10)
_cell_length_b 7.03180(10)
_cell_length_c 24.2004(5)
_cell_measurement_reflns_used 9898
_cell_measurement_temperature 100
_cell_measurement_theta_max 27.98
_cell_measurement_theta_min 3.02
_cell_volume 1116.62(3)
_computing_cell_refinement 'SAINT v8.37A (Bruker, 2015)'
_computing_data_reduction 'SAINT v8.37A (Bruker, 2015)'
_computing_molecular_graphics 'Olex2 (Dolomanov et al., 2009)'
_computing_publication_material 'Olex2 (Dolomanov et al., 2009)'
_computing_structure_refinement 'ShelXL (Sheldrick, 2015)'
_diffrn_ambient_temperature 100.03
_diffrn_detector 'Bruker area detector'
_diffrn_detector_type 'CCD area detector'
_diffrn_measured_fraction_theta_full 1.000
_diffrn_measured_fraction_theta_max 0.996
_diffrn_measurement_device 'Bruker Apex II kappa CCD area detector'
_diffrn_measurement_device_type 'Bruker Apex II kappa CCD area detector'
_diffrn_measurement_method '\f and \w scans'
_diffrn_radiation_monochromator graphite
_diffrn_radiation_type MoK\a
_diffrn_radiation_wavelength 0.71073
_diffrn_reflns_av_R_equivalents 0.0249
_diffrn_reflns_av_unetI/netI 0.0140
_diffrn_reflns_Laue_measured_fraction_full 1.000
_diffrn_reflns_Laue_measured_fraction_max 0.996
_diffrn_reflns_limit_h_max 8
_diffrn_reflns_limit_h_min -8
_diffrn_reflns_limit_k_max 9
_diffrn_reflns_limit_k_min -9
_diffrn_reflns_limit_l_max 31
_diffrn_reflns_limit_l_min -31
_diffrn_reflns_number 20369
_diffrn_reflns_point_group_measured_fraction_full 1.000
_diffrn_reflns_point_group_measured_fraction_max 0.996
_diffrn_reflns_theta_full 25.242
_diffrn_reflns_theta_max 28.038
_diffrn_reflns_theta_min 1.683
_diffrn_source 'fine-focus sealed tube'
_diffrn_standards_number 0
_exptl_absorpt_coefficient_mu 0.080
_exptl_absorpt_correction_T_max 0.7456
_exptl_absorpt_correction_T_min 0.6416
_exptl_absorpt_correction_type multi-scan
_exptl_absorpt_process_details
'SADABS-2014/5 (Bruker,2014/5) was used for absorption correction. wR2(int) was 0.0698 before and 0.0400 after correction. The Ratio of minimum to maximum transmission is 0.8605. The \l/2 correction factor is Not present.'
_exptl_crystal_colour 'clear yellow'
_exptl_crystal_colour_lustre clear
_exptl_crystal_colour_primary yellow
_exptl_crystal_density_diffrn 1.269
_exptl_crystal_description plate
_exptl_crystal_F_000 456
_exptl_crystal_size_max 0.495
_exptl_crystal_size_mid 0.461
_exptl_crystal_size_min 0.176
_refine_diff_density_max 0.388
_refine_diff_density_min -0.169
_refine_diff_density_rms 0.043
_refine_ls_extinction_method none
_refine_ls_goodness_of_fit_ref 1.080
_refine_ls_hydrogen_treatment mixed
_refine_ls_matrix_type full
_refine_ls_number_parameters 150
_refine_ls_number_reflns 2701
_refine_ls_number_restraints 0
_refine_ls_restrained_S_all 1.080
_refine_ls_R_factor_all 0.0360
_refine_ls_R_factor_gt 0.0348
_refine_ls_shift/su_max 0.000
_refine_ls_shift/su_mean 0.000
_refine_ls_structure_factor_coef Fsqd
_refine_ls_weighting_details 'w=1/[\s^2^(Fo^2^)+(0.0518P)^2^+0.2967P] where P=(Fo^2^+2Fc^2^)/3'
_refine_ls_weighting_scheme calc
_refine_ls_wR_factor_gt 0.0915
_refine_ls_wR_factor_ref 0.0925
_reflns_Friedel_coverage 0.691
_reflns_Friedel_fraction_full 1.000
_reflns_Friedel_fraction_max 0.995
_reflns_number_gt 2626
_reflns_number_total 2701
_reflns_threshold_expression 'I > 2\s(I)'
_cod_data_source_file ja7b07830_si_003.cif
_cod_data_source_block jf259_1
_cod_database_code 4126506
_shelxl_version_number 2013-4
_shelx_space_group_comment
;
The symmetry employed for this shelxl refinement is uniquely defined
by the following loop, which should always be used as a source of
symmetry information in preference to the above space-group names.
They are only intended as comments.
;
_olex2_refinement_description
;
1. Fixed Uiso
 At 1.2 times of:
  All C(H) groups, All C(H,H) groups
 At 1.5 times of:
  All C(H,H,H) groups
2.a Ternary CH refined with riding coordinates:
 C13(H13)
2.b Secondary CH2 refined with riding coordinates:
 C11(H11A,H11B), C12(H12A,H12B)
2.c Aromatic/amide H refined with riding coordinates:
 C2(H2), C3(H3), C5(H5), C6(H6), C7(H7), C8(H8)
2.d Idealised Me refined as rotating group:
 C14(H14A,H14B,H14C)
;
_olex2_submission_special_instructions 'No special instructions were received'

loop_
_space_group_symop_operation_xyz
'x, y, z'
'-x+1/2, -y, z+1/2'
'x+1/2, -y+1/2, -z'
'-x, y+1/2, -z+1/2'

loop_
_atom_site_label
_atom_site_type_symbol
_atom_site_fract_x
_atom_site_fract_y
_atom_site_fract_z
_atom_site_U_iso_or_equiv
_atom_site_adp_type
_atom_site_occupancy
_atom_site_site_symmetry_order
_atom_site_calc_flag
_atom_site_refinement_flags_posn
C1 C 0.0583(3) 0.7361(2) 0.68329(6) 0.0153(3) Uani 1 1 d .
C2 C -0.0499(3) 0.8993(2) 0.65916(7) 0.0181(3) Uani 1 1 d .
H2 H -0.0568 1.0158 0.6789 0.022 Uiso 1 1 calc R
C3 C -0.1388(3) 0.8848(2) 0.60947(7) 0.0166(3) Uani 1 1 d .
H3 H -0.2099 0.9919 0.5953 0.020 Uiso 1 1 calc R
C4 C -0.1310(2) 0.7118(2) 0.57625(6) 0.0138(3) Uani 1 1 d .
C5 C -0.2440(3) 0.6971(2) 0.52728(7) 0.0170(3) Uani 1 1 d .
H5 H -0.3224 0.8023 0.5148 0.020 Uiso 1 1 calc R
C6 C -0.2419(3) 0.5296(3) 0.49699(7) 0.0193(4) Uani 1 1 d .
H6 H -0.3187 0.5203 0.4638 0.023 Uiso 1 1 calc R
C7 C -0.1275(3) 0.3756(2) 0.51516(7) 0.0196(3) Uani 1 1 d .
H7 H -0.1266 0.2607 0.4945 0.024 Uiso 1 1 calc R
C8 C -0.0142(3) 0.3894(2) 0.56362(6) 0.0163(3) Uani 1 1 d .
H8 H 0.0633 0.2834 0.5759 0.020 Uiso 1 1 calc R
C9 C -0.0131(2) 0.5568(2) 0.59432(6) 0.0129(3) Uani 1 1 d .
C10 C 0.1244(2) 0.5747(2) 0.64454(6) 0.0124(3) Uani 1 1 d .
C11 C 0.3456(2) 0.6247(2) 0.62551(7) 0.0163(3) Uani 1 1 d .
H11A H 0.3809 0.5581 0.5908 0.020 Uiso 1 1 calc R
H11B H 0.3620 0.7634 0.6201 0.020 Uiso 1 1 calc R
C12 C 0.4757(3) 0.5540(3) 0.67352(7) 0.0225(4) Uani 1 1 d .
H12A H 0.4843 0.6510 0.7031 0.027 Uiso 1 1 calc R
H12B H 0.6152 0.5223 0.6609 0.027 Uiso 1 1 calc R
C13 C 0.3637(3) 0.3753(3) 0.69402(7) 0.0188(3) Uani 1 1 d .
H13 H 0.3604 0.3761 0.7353 0.023 Uiso 1 1 calc R
C14 C 0.4579(3) 0.1905(3) 0.67429(9) 0.0337(5) Uani 1 1 d .
H14A H 0.3735 0.0835 0.6865 0.051 Uiso 1 1 calc GR
H14B H 0.5952 0.1776 0.6898 0.051 Uiso 1 1 calc GR
H14C H 0.4660 0.1911 0.6339 0.051 Uiso 1 1 calc GR
N1 N 0.1527(2) 0.39313(19) 0.67260(6) 0.0147(3) Uani 1 1 d .
H1 H 0.061(4) 0.375(4) 0.6967(10) 0.030(6) Uiso 1 1 d .
O1 O 0.1003(2) 0.73028(18) 0.73251(5) 0.0230(3) Uani 1 1 d .

loop_
_atom_site_aniso_label
_atom_site_aniso_U_11
_atom_site_aniso_U_22
_atom_site_aniso_U_33
_atom_site_aniso_U_23
_atom_site_aniso_U_13
_atom_site_aniso_U_12
C1 0.0160(7) 0.0147(7) 0.0153(7) -0.0011(6) 0.0027(6) -0.0005(6)
C2 0.0204(8) 0.0130(7) 0.0208(7) -0.0032(6) 0.0028(6) 0.0023(6)
C3 0.0168(7) 0.0123(7) 0.0207(8) 0.0020(6) 0.0033(6) 0.0025(6)
C4 0.0125(7) 0.0129(7) 0.0159(7) 0.0014(6) 0.0036(6) 0.0000(6)
C5 0.0140(7) 0.0172(7) 0.0198(7) 0.0040(6) -0.0004(6) 0.0010(6)
C6 0.0181(8) 0.0223(9) 0.0175(8) 0.0001(6) -0.0050(6) -0.0020(7)
C7 0.0221(8) 0.0173(7) 0.0194(8) -0.0041(6) -0.0030(6) -0.0009(7)
C8 0.0174(7) 0.0142(7) 0.0172(7) 0.0003(6) -0.0011(6) 0.0027(6)
C9 0.0117(7) 0.0136(7) 0.0135(7) 0.0012(5) 0.0019(5) -0.0007(6)
C10 0.0139(7) 0.0116(6) 0.0116(6) 0.0001(5) 0.0012(5) 0.0007(6)
C11 0.0136(7) 0.0189(7) 0.0163(7) 0.0005(6) 0.0018(6) -0.0010(7)
C12 0.0178(8) 0.0271(9) 0.0227(8) 0.0010(7) -0.0017(7) -0.0017(7)
C13 0.0174(8) 0.0193(7) 0.0197(7) 0.0019(6) -0.0033(6) 0.0021(7)
C14 0.0300(10) 0.0304(10) 0.0406(11) -0.0091(8) -0.0095(9) 0.0153(9)
N1 0.0146(6) 0.0140(6) 0.0154(6) 0.0032(5) 0.0006(5) 0.0008(5)
O1 0.0309(7) 0.0235(6) 0.0145(5) -0.0031(5) 0.0003(5) 0.0061(5)

loop_
_atom_type_symbol
_atom_type_description
_atom_type_scat_dispersion_real
_atom_type_scat_dispersion_imag
_atom_type_scat_source
C C 0.0033 0.0016 'International Tables Vol C Tables 4.2.6.8 and 6.1.1.4'
H H 0.0000 0.0000 'International Tables Vol C Tables 4.2.6.8 and 6.1.1.4'
N N 0.0061 0.0033 'International Tables Vol C Tables 4.2.6.8 and 6.1.1.4'
O O 0.0106 0.0060 'International Tables Vol C Tables 4.2.6.8 and 6.1.1.4'

loop_
_geom_angle_atom_site_label_1
_geom_angle_atom_site_label_2
_geom_angle_atom_site_label_3
_geom_angle
C2 C1 C10 118.08(13)
O1 C1 C2 121.43(15)
O1 C1 C10 120.45(15)
C1 C2 H2 119.8
C3 C2 C1 120.48(15)
C3 C2 H2 119.8
C2 C3 H3 118.6
C2 C3 C4 122.84(15)
C4 C3 H3 118.6
C5 C4 C3 120.57(14)
C5 C4 C9 119.81(14)
C9 C4 C3 119.60(14)
C4 C5 H5 119.9
C6 C5 C4 120.25(15)
C6 C5 H5 119.9
C5 C6 H6 120.0
C5 C6 C7 119.99(15)
C7 C6 H6 120.0
C6 C7 H7 120.0
C6 C7 C8 120.07(15)
C8 C7 H7 120.0
C7 C8 H8 119.6
C7 C8 C9 120.76(14)
C9 C8 H8 119.6
C4 C9 C10 120.77(14)
C8 C9 C4 119.10(14)
C8 C9 C10 120.02(14)
C1 C10 C11 106.04(13)
C9 C10 C1 112.49(13)
C9 C10 C11 109.54(12)
N1 C10 C1 113.50(12)
N1 C10 C9 112.06(13)
N1 C10 C11 102.47(13)
C10 C11 H11A 111.2
C10 C11 H11B 111.2
H11A C11 H11B 109.1
C12 C11 C10 102.85(13)
C12 C11 H11A 111.2
C12 C11 H11B 111.2
C11 C12 H12A 110.9
C11 C12 H12B 110.9
C11 C12 C13 104.15(14)
H12A C12 H12B 108.9
C13 C12 H12A 110.9
C13 C12 H12B 110.9
C12 C13 H13 109.2
C14 C13 C12 113.81(16)
C14 C13 H13 109.2
N1 C13 C12 105.33(13)
N1 C13 H13 109.2
N1 C13 C14 110.05(15)
C13 C14 H14A 109.5
C13 C14 H14B 109.5
C13 C14 H14C 109.5
H14A C14 H14B 109.5
H14A C14 H14C 109.5
H14B C14 H14C 109.5
C10 N1 C13 110.81(13)
C10 N1 H1 111.2(17)
C13 N1 H1 114.2(17)

loop_
_geom_bond_atom_site_label_1
_geom_bond_atom_site_label_2
_geom_bond_distance
C1 C2 1.471(2)
C1 C10 1.534(2)
C1 O1 1.223(2)
C2 H2 0.9500
C2 C3 1.340(2)
C3 H3 0.9500
C3 C4 1.459(2)
C4 C5 1.402(2)
C4 C9 1.406(2)
C5 H5 0.9500
C5 C6 1.387(2)
C6 H6 0.9500
C6 C7 1.389(3)
C7 H7 0.9500
C7 C8 1.392(2)
C8 H8 0.9500
C8 C9 1.392(2)
C9 C10 1.519(2)
C10 C11 1.562(2)
C10 N1 1.4580(19)
C11 H11A 0.9900
C11 H11B 0.9900
C11 C12 1.525(2)
C12 H12A 0.9900
C12 H12B 0.9900
C12 C13 1.538(3)
C13 H13 1.0000
C13 C14 1.516(3)
C13 N1 1.484(2)
C14 H14A 0.9800
C14 H14B 0.9800
C14 H14C 0.9800
N1 H1 0.85(3)

loop_
_geom_torsion_atom_site_label_1
_geom_torsion_atom_site_label_2
_geom_torsion_atom_site_label_3
_geom_torsion_atom_site_label_4
_geom_torsion
C1 C2 C3 C4 -1.2(3)
C1 C10 C11 C12 82.17(15)
C1 C10 N1 C13 -88.06(16)
C2 C1 C10 C9 -28.0(2)
C2 C1 C10 C11 91.75(17)
C2 C1 C10 N1 -156.53(14)
C2 C3 C4 C5 173.30(16)
C2 C3 C4 C9 -5.1(2)
C3 C4 C5 C6 -177.59(16)
C3 C4 C9 C8 177.10(14)
C3 C4 C9 C10 -6.8(2)
C4 C5 C6 C7 0.0(3)
C4 C9 C10 C1 22.4(2)
C4 C9 C10 C11 -95.26(16)
C4 C9 C10 N1 151.71(14)
C5 C4 C9 C8 -1.3(2)
C5 C4 C9 C10 174.82(14)
C5 C6 C7 C8 -0.3(3)
C6 C7 C8 C9 -0.2(3)
C7 C8 C9 C4 1.0(2)
C7 C8 C9 C10 -175.13(15)
C8 C9 C10 C1 -161.49(14)
C8 C9 C10 C11 80.84(17)
C8 C9 C10 N1 -32.2(2)
C9 C4 C5 C6 0.8(2)
C9 C10 C11 C12 -156.21(14)
C9 C10 N1 C13 143.17(13)
C10 C1 C2 C3 18.7(2)
C10 C11 C12 C13 34.72(17)
C11 C10 N1 C13 25.83(15)
C11 C12 C13 C14 100.99(17)
C11 C12 C13 N1 -19.64(18)
C12 C13 N1 C10 -4.39(17)
C14 C13 N1 C10 -127.45(16)
N1 C10 C11 C12 -37.08(16)
O1 C1 C2 C3 -163.36(17)
O1 C1 C10 C9 154.08(15)
O1 C1 C10 C11 -86.20(18)
O1 C1 C10 N1 25.5(2)
